data_4510897
loop_
_publ_author_name
'Karpinska, Jolanta'
'Erxleben, Andrea'
'McArdle, Patrick'

_publ_section_title
;
 17\b-Hydroxy-17\a-methylandrostano[3,2-c]pyrazole, Stanozolol: The
 Crystal Structures of Polymorphs 1 and 2 and 10 Solvates
;
_journal_issue 7
_journal_name_full 'Crystal Growth &amp; Design'
_journal_page_first 2829
_journal_paper_doi 10.1021/cg101651p
_journal_volume 11
_journal_year 2011
_chemical_absolute_configuration
;
 absolute configuration not established by anomalous dispersion
 effects in diffraction measurements on the crystal.
;
_chemical_formula_sum 'C21 H34 N2 O2'
_chemical_formula_weight 346.50
_chemical_name_systematic
;
 ?
;
_space_group_IT_number 19
_symmetry_cell_setting orthorhombic
_symmetry_space_group_name_Hall 'P 2ac 2ab'
_symmetry_space_group_name_H-M 'P 21 21 21'
_atom_sites_solution_hydrogens geom
_atom_sites_solution_primary direct
_atom_sites_solution_secondary difmap
_audit_creation_method SHELXL-97
_cell_angle_alpha 90.00
_cell_angle_beta 90.00
_cell_angle_gamma 90.00
_cell_formula_units_Z 4
_cell_length_a 7.2098(5)
_cell_length_b 10.4654(7)
_cell_length_c 26.0313(13)
_cell_measurement_reflns_used 2834
_cell_measurement_temperature 298(2)
_cell_measurement_theta_max 29.1472
_cell_measurement_theta_min 2.9258
_cell_volume 1964.2(2)
_computing_cell_refinement
;
CrysAlisPro, Oxford Diffraction Ltd.,
Version 1.171.34.9 (release 08-12-2009 CrysAlis171 .NET)
(compiled Dec  8 2009,17:31:18)
;
_computing_data_collection
;
CrysAlisPro, Oxford Diffraction Ltd.,
Version 1.171.34.9 (release 08-12-2009 CrysAlis171 .NET)
(compiled Dec  8 2009,17:31:18)
;
_computing_data_reduction
;
CrysAlisPro, Oxford Diffraction Ltd.,
Version 1.171.34.9 (release 08-12-2009 CrysAlis171 .NET)
(compiled Dec  8 2009,17:31:18)
;
_computing_molecular_graphics 'ORTEX (P.McArdle, 1995)'
_computing_publication_material 'SHELXL-97/2 (Sheldrick,1997)'
_computing_structure_refinement 'SHELXL-97 (Sheldrick, 1997)'
_computing_structure_solution 'SHELXS-97 (Sheldrick, 1990)'
_diffrn_ambient_temperature 298(2)
_diffrn_detector_area_resol_mean 16.1048
_diffrn_measured_fraction_theta_full 0.998
_diffrn_measured_fraction_theta_max 0.998
_diffrn_measurement_details
;
  1 omega  -93.00  -64.00   1.0000   90.0000
omega____ theta____ kappa____ phi______ frames
    -      -17.3903  179.0000  150.0000 29
  2 omega  -46.00   76.00   1.0000   90.0000
omega____ theta____ kappa____ phi______ frames
    -       19.7341    0.0000 -180.0000 122
  3 omega  -43.00   55.00   1.0000   90.0000
omega____ theta____ kappa____ phi______ frames
    -      -17.3903   37.0000   60.0000 98
;
_diffrn_measurement_device_type 'Xcalibur, Sapphire3'
_diffrn_measurement_method '\w scans'
_diffrn_orient_matrix_UB_11 -0.0701274000
_diffrn_orient_matrix_UB_12 0.0472284000
_diffrn_orient_matrix_UB_13 0.0022975000
_diffrn_orient_matrix_UB_21 0.0647668000
_diffrn_orient_matrix_UB_22 0.0423178000
_diffrn_orient_matrix_UB_23 0.0114720000
_diffrn_orient_matrix_UB_31 0.0235825000
_diffrn_orient_matrix_UB_32 0.0241358000
_diffrn_orient_matrix_UB_33 -0.0245900000
_diffrn_radiation_monochromator graphite
_diffrn_radiation_source 'Enhance (Mo) X-ray Source'
_diffrn_radiation_type 'Mo K\a'
_diffrn_radiation_wavelength 0.7107
_diffrn_reflns_av_R_equivalents 0.0345
_diffrn_reflns_limit_h_max 7
_diffrn_reflns_limit_h_min -9
_diffrn_reflns_limit_k_max 13
_diffrn_reflns_limit_k_min -14
_diffrn_reflns_limit_l_max 28
_diffrn_reflns_limit_l_min -32
_diffrn_reflns_number 10407
_diffrn_reflns_theta_full 25.35
_diffrn_reflns_theta_max 25.3503
_diffrn_reflns_theta_min 2.9258
_exptl_absorpt_coefficient_mu 0.075
_exptl_absorpt_correction_T_max 1.00000
_exptl_absorpt_correction_T_min 0.98416
_exptl_absorpt_correction_type multi-scan
_exptl_absorpt_process_details
;
CrysAlisPro, Oxford Diffraction Ltd.,
Version 1.171.34.9 (release 08-12-2009 CrysAlis171 .NET)
(compiled Dec  8 2009,17:31:18)
Empirical absorption correction using spherical harmonics,
 implemented in SCALE3 ABSPACK scaling algorithm.
;
_exptl_crystal_colour Colourless
_exptl_crystal_density_diffrn 1.172
_exptl_crystal_density_method 'not measured'
_exptl_crystal_description Parallelepiped
_exptl_crystal_F_000 760
_exptl_crystal_size_max 0.85
_exptl_crystal_size_mid 0.15
_exptl_crystal_size_min 0.15
_refine_diff_density_max 0.115
_refine_diff_density_min -0.159
_refine_diff_density_rms 0.037
_refine_ls_abs_structure_details 'Flack H D (1983), Acta Cryst. A39, 876-881'
_refine_ls_abs_structure_Flack 1.2(15)
_refine_ls_extinction_method none
_refine_ls_goodness_of_fit_ref 0.801
_refine_ls_hydrogen_treatment mixed
_refine_ls_matrix_type full
_refine_ls_number_parameters 237
_refine_ls_number_reflns 3552
_refine_ls_number_restraints 2
_refine_ls_restrained_S_all 0.802
_refine_ls_R_factor_all 0.0720
_refine_ls_R_factor_gt 0.0372
_refine_ls_shift/su_max 0.001
_refine_ls_shift/su_mean 0.000
_refine_ls_structure_factor_coef Fsqd
_refine_ls_weighting_details 'calc w=1/[\s^2^(Fo^2^)+(0.0319P)^2^+0.0000P] where P=(Fo^2^+2Fc^2^)/3'
_refine_ls_weighting_scheme calc
_refine_ls_wR_factor_gt 0.0631
_refine_ls_wR_factor_ref 0.0676
_reflns_number_gt 2182
_reflns_number_total 3552
_reflns_threshold_expression >2sigma(I)
_cod_data_source_file 8.cif
_cod_data_source_block stan_diox
_cod_depositor_comments
;
The following automatic conversions were performed:

'_symmetry_cell_setting' value 'Orthorhombic' changed to
'orthorhombic' according to
/usr/data/users/saulius/automatic-downloads/retrospective/ACS/lib/dictionaries/cif_core.dic
dictionary named 'cif_core.dic' version 2.4.2 from 2011-04-26.

Automatic conversion script
Id: cif_fix_values 2281 2013-09-26 08:29:07Z andrius 
;
_cod_original_sg_symbol_H-M P212121
_cod_database_code 4510897

loop_
_symmetry_equiv_pos_as_xyz
'x, y, z'
'-x+1/2, -y, z+1/2'
'-x, y+1/2, -z+1/2'
'x+1/2, -y+1/2, -z'

loop_
_atom_site_label
_atom_site_type_symbol
_atom_site_fract_x
_atom_site_fract_y
_atom_site_fract_z
_atom_site_U_iso_or_equiv
_atom_site_adp_type
_atom_site_occupancy
_atom_site_symmetry_multiplicity
_atom_site_calc_flag
_atom_site_refinement_flags
O1 O 0.72010(18) 0.41256(13) 0.50820(4) 0.0406(4) Uani 1 1 d .
H1O1 H 0.8282 0.3892 0.5054 0.053 Uiso 1 1 calc R
O2 O 1.0839(3) 0.3497(2) 0.49509(6) 0.0601(5) Uani 1 1 d D
H1O2 H 1.145(4) 0.408(3) 0.4744(9) 0.126(13) Uiso 1 1 d D
H2O2 H 1.104(4) 0.263(2) 0.4870(12) 0.144(15) Uiso 1 1 d D
N1 N 1.1901(3) 0.50893(19) 0.92263(6) 0.0468(5) Uani 1 1 d .
N2 N 1.0170(3) 0.55826(18) 0.91913(5) 0.0435(5) Uani 1 1 d .
H2N2 H 0.9506 0.5792 0.9452 0.057 Uiso 1 1 calc R
C1 C 1.2414(3) 0.4919(2) 0.87406(7) 0.0413(6) Uani 1 1 d .
H1 H 1.3560 0.4593 0.8642 0.054 Uiso 1 1 calc R
C2 C 1.1022(3) 0.5290(2) 0.83947(6) 0.0324(5) Uani 1 1 d .
C3 C 1.0862(3) 0.5256(2) 0.78222(6) 0.0343(5) Uani 1 1 d .
H3A H 1.1473 0.4496 0.7693 0.045 Uiso 1 1 calc R
H3B H 1.1487 0.5995 0.7678 0.045 Uiso 1 1 calc R
C4 C 0.8825(3) 0.5255(2) 0.76477(6) 0.0269(5) Uani 1 1 d .
C5 C 0.8700(3) 0.55384(19) 0.70644(6) 0.0276(5) Uani 1 1 d .
H5 H 0.9250 0.6387 0.7018 0.036 Uiso 1 1 calc R
C6 C 0.9864(3) 0.4624(2) 0.67298(6) 0.0410(6) Uani 1 1 d .
H6A H 1.1161 0.4719 0.6821 0.053 Uiso 1 1 calc R
H6B H 0.9505 0.3751 0.6807 0.053 Uiso 1 1 calc R
C7 C 0.9647(3) 0.4853(2) 0.61508(6) 0.0401(6) Uani 1 1 d .
H7A H 1.0164 0.5680 0.6062 0.052 Uiso 1 1 calc R
H7B H 1.0325 0.4204 0.5963 0.052 Uiso 1 1 calc R
C8 C 0.7616(3) 0.4811(2) 0.59987(6) 0.0282(5) Uani 1 1 d .
C9 C 0.7101(3) 0.5188(2) 0.54375(7) 0.0361(5) Uani 1 1 d .
C10 C 0.5058(3) 0.5575(2) 0.54815(7) 0.0520(7) Uani 1 1 d .
H10A H 0.4263 0.4864 0.5388 0.068 Uiso 1 1 calc R
H10B H 0.4792 0.6285 0.5254 0.068 Uiso 1 1 calc R
C11 C 0.4712(3) 0.5968(2) 0.60469(7) 0.0536(7) Uani 1 1 d .
H11A H 0.4241 0.6834 0.6067 0.070 Uiso 1 1 calc R
H11B H 0.3831 0.5396 0.6209 0.070 Uiso 1 1 calc R
C12 C 0.6615(3) 0.5866(2) 0.63017(6) 0.0323(5) Uani 1 1 d .
H12 H 0.7271 0.6667 0.6232 0.042 Uiso 1 1 calc R
C13 C 0.6690(3) 0.56533(19) 0.68786(6) 0.0283(5) Uani 1 1 d .
H13 H 0.6045 0.4853 0.6957 0.037 Uiso 1 1 calc R
C14 C 0.5725(3) 0.6736(2) 0.71662(6) 0.0452(6) Uani 1 1 d .
H14A H 0.6309 0.7541 0.7078 0.059 Uiso 1 1 calc R
H14B H 0.4437 0.6778 0.7060 0.059 Uiso 1 1 calc R
C15 C 0.5823(3) 0.6538(2) 0.77451(7) 0.0486(7) Uani 1 1 d .
H15A H 0.5295 0.7278 0.7916 0.063 Uiso 1 1 calc R
H15B H 0.5080 0.5800 0.7837 0.063 Uiso 1 1 calc R
C16 C 0.7795(3) 0.6339(2) 0.79371(6) 0.0345(5) Uani 1 1 d .
H16 H 0.8474 0.7131 0.7867 0.045 Uiso 1 1 calc R
C17 C 0.7780(3) 0.6167(2) 0.85239(6) 0.0455(6) Uani 1 1 d .
H17A H 0.7494 0.6975 0.8688 0.059 Uiso 1 1 calc R
H17B H 0.6829 0.5556 0.8619 0.059 Uiso 1 1 calc R
C18 C 0.9610(3) 0.5707(2) 0.87005(7) 0.0349(6) Uani 1 1 d .
C19 C 0.7982(3) 0.3950(2) 0.77803(7) 0.0411(6) Uani 1 1 d .
H19A H 0.8256 0.3743 0.8132 0.053 Uiso 1 1 calc R
H19B H 0.8501 0.3309 0.7559 0.053 Uiso 1 1 calc R
H19C H 0.6663 0.3981 0.7733 0.053 Uiso 1 1 calc R
C20 C 0.6814(3) 0.3487(2) 0.61067(7) 0.0464(6) Uani 1 1 d .
H20A H 0.7543 0.2853 0.5933 0.060 Uiso 1 1 calc R
H20B H 0.5558 0.3450 0.5985 0.060 Uiso 1 1 calc R
H20C H 0.6837 0.3326 0.6470 0.060 Uiso 1 1 calc R
C21 C 0.8279(3) 0.6261(2) 0.52182(7) 0.0568(7) Uani 1 1 d .
H21A H 0.9552 0.5994 0.5204 0.074 Uiso 1 1 calc R
H21B H 0.8174 0.7002 0.5434 0.074 Uiso 1 1 calc R
H21C H 0.7856 0.6466 0.4878 0.074 Uiso 1 1 calc R

loop_
_atom_site_aniso_label
_atom_site_aniso_U_11
_atom_site_aniso_U_22
_atom_site_aniso_U_33
_atom_site_aniso_U_23
_atom_site_aniso_U_13
_atom_site_aniso_U_12
O1 0.0398(9) 0.0516(10) 0.0305(7) -0.0076(7) -0.0031(6) 0.0011(8)
O2 0.0632(12) 0.0573(13) 0.0596(10) -0.0016(10) 0.0284(9) 0.0044(11)
N1 0.0464(13) 0.0612(14) 0.0326(10) 0.0020(9) -0.0036(9) -0.0014(12)
N2 0.0428(13) 0.0612(15) 0.0265(10) -0.0036(9) 0.0052(9) -0.0020(12)
C1 0.0367(15) 0.0574(16) 0.0300(11) -0.0024(11) 0.0038(11) 0.0010(12)
C2 0.0282(12) 0.0414(13) 0.0275(10) -0.0008(10) 0.0004(11) -0.0037(11)
C3 0.0325(14) 0.0445(14) 0.0258(10) -0.0006(10) 0.0021(9) 0.0018(11)
C4 0.0288(13) 0.0274(12) 0.0245(10) -0.0033(9) 0.0003(9) -0.0017(10)
C5 0.0273(13) 0.0285(13) 0.0269(10) -0.0026(9) 0.0018(9) -0.0023(10)
C6 0.0342(14) 0.0619(16) 0.0269(10) -0.0095(11) -0.0036(9) 0.0112(13)
C7 0.0325(14) 0.0601(17) 0.0278(11) -0.0076(11) 0.0007(9) 0.0071(13)
C8 0.0311(14) 0.0315(12) 0.0219(9) 0.0006(9) 0.0008(9) 0.0008(11)
C9 0.0427(15) 0.0387(13) 0.0270(10) -0.0005(10) -0.0014(10) 0.0031(12)
C10 0.0485(16) 0.0736(19) 0.0340(11) -0.0047(12) -0.0082(11) 0.0193(14)
C11 0.0452(17) 0.078(2) 0.0377(12) -0.0074(13) -0.0103(11) 0.0205(15)
C12 0.0345(15) 0.0332(13) 0.0292(11) -0.0017(9) -0.0018(9) 0.0065(11)
C13 0.0254(14) 0.0326(13) 0.0268(10) -0.0037(9) 0.0007(9) 0.0032(10)
C14 0.0406(15) 0.0571(17) 0.0378(12) -0.0103(11) -0.0060(10) 0.0228(12)
C15 0.0374(16) 0.0679(19) 0.0404(12) -0.0149(12) -0.0013(10) 0.0193(13)
C16 0.0343(15) 0.0393(13) 0.0298(10) -0.0079(9) 0.0011(9) 0.0030(11)
C17 0.0382(16) 0.0678(17) 0.0305(11) -0.0114(11) 0.0007(10) 0.0061(14)
C18 0.0348(15) 0.0469(15) 0.0230(11) -0.0019(10) -0.0040(10) -0.0074(12)
C19 0.0465(16) 0.0409(14) 0.0360(11) 0.0015(10) -0.0001(10) -0.0080(13)
C20 0.0667(18) 0.0400(14) 0.0324(11) -0.0014(10) -0.0020(12) -0.0037(14)
C21 0.087(2) 0.0485(16) 0.0351(11) 0.0099(11) -0.0003(12) -0.0072(16)

loop_
_atom_type_symbol
_atom_type_description
_atom_type_scat_dispersion_real
_atom_type_scat_dispersion_imag
_atom_type_scat_source
C C 0.0033 0.0016 'International Tables Vol C Tables 4.2.6.8 and 6.1.1.4'
H H 0.0000 0.0000 'International Tables Vol C Tables 4.2.6.8 and 6.1.1.4'
N N 0.0061 0.0033 'International Tables Vol C Tables 4.2.6.8 and 6.1.1.4'
O O 0.0106 0.0060 'International Tables Vol C Tables 4.2.6.8 and 6.1.1.4'

loop_
_geom_angle_atom_site_label_1
_geom_angle_atom_site_label_2
_geom_angle_atom_site_label_3
_geom_angle
C9 O1 H1O1 109.5
H1O2 O2 H2O2 115(3)
C1 N1 N2 104.10(16)
C18 N2 N1 112.19(16)
C18 N2 H2N2 123.9
N1 N2 H2N2 123.9
N1 C1 C2 111.98(19)
N1 C1 H1 124.0
C2 C1 H1 124.0
C18 C2 C1 104.36(15)
C18 C2 C3 122.09(19)
C1 C2 C3 133.51(19)
C2 C3 C4 111.63(15)
C2 C3 H3A 109.3
C4 C3 H3A 109.3
C2 C3 H3B 109.3
C4 C3 H3B 109.3
H3A C3 H3B 108.0
C19 C4 C3 108.21(18)
C19 C4 C5 111.58(15)
C3 C4 C5 110.18(15)
C19 C4 C16 110.61(15)
C3 C4 C16 108.25(16)
C5 C4 C16 107.96(15)
C13 C5 C6 112.63(14)
C13 C5 C4 112.28(14)
C6 C5 C4 113.77(15)
C13 C5 H5 105.8
C6 C5 H5 105.8
C4 C5 H5 105.8
C7 C6 C5 113.70(17)
C7 C6 H6A 108.8
C5 C6 H6A 108.8
C7 C6 H6B 108.8
C5 C6 H6B 108.8
H6A C6 H6B 107.7
C8 C7 C6 110.51(15)
C8 C7 H7A 109.5
C6 C7 H7A 109.5
C8 C7 H7B 109.5
C6 C7 H7B 109.5
H7A C7 H7B 108.1
C7 C8 C20 110.10(19)
C7 C8 C12 107.33(16)
C20 C8 C12 112.32(16)
C7 C8 C9 117.85(16)
C20 C8 C9 108.20(15)
C12 C8 C9 100.79(15)
O1 C9 C21 107.43(15)
O1 C9 C10 107.38(16)
C21 C9 C10 111.74(19)
O1 C9 C8 113.09(16)
C21 C9 C8 113.97(17)
C10 C9 C8 103.07(15)
C9 C10 C11 107.22(16)
C9 C10 H10A 110.3
C11 C10 H10A 110.3
C9 C10 H10B 110.3
C11 C10 H10B 110.3
H10A C10 H10B 108.5
C12 C11 C10 104.45(16)
C12 C11 H11A 110.9
C10 C11 H11A 110.9
C12 C11 H11B 110.9
C10 C11 H11B 110.9
H11A C11 H11B 108.9
C13 C12 C11 118.10(15)
C13 C12 C8 112.68(16)
C11 C12 C8 104.39(15)
C13 C12 H12 107.0
C11 C12 H12 107.0
C8 C12 H12 107.0
C12 C13 C14 111.11(16)
C12 C13 C5 110.91(14)
C14 C13 C5 109.54(15)
C12 C13 H13 108.4
C14 C13 H13 108.4
C5 C13 H13 108.4
C15 C14 C13 111.33(17)
C15 C14 H14A 109.4
C13 C14 H14A 109.4
C15 C14 H14B 109.4
C13 C14 H14B 109.4
H14A C14 H14B 108.0
C16 C15 C14 112.77(17)
C16 C15 H15A 109.0
C14 C15 H15A 109.0
C16 C15 H15B 109.0
C14 C15 H15B 109.0
H15A C15 H15B 107.8
C15 C16 C17 109.60(15)
C15 C16 C4 112.86(16)
C17 C16 C4 113.60(16)
C15 C16 H16 106.8
C17 C16 H16 106.8
C4 C16 H16 106.8
C18 C17 C16 109.92(15)
C18 C17 H17A 109.7
C16 C17 H17A 109.7
C18 C17 H17B 109.7
C16 C17 H17B 109.7
H17A C17 H17B 108.2
N2 C18 C2 107.37(18)
N2 C18 C17 126.50(18)
C2 C18 C17 126.10(16)
C4 C19 H19A 109.5
C4 C19 H19B 109.5
H19A C19 H19B 109.5
C4 C19 H19C 109.5
H19A C19 H19C 109.5
H19B C19 H19C 109.5
C8 C20 H20A 109.5
C8 C20 H20B 109.5
H20A C20 H20B 109.5
C8 C20 H20C 109.5
H20A C20 H20C 109.5
H20B C20 H20C 109.5
C9 C21 H21A 109.5
C9 C21 H21B 109.5
H21A C21 H21B 109.5
C9 C21 H21C 109.5
H21A C21 H21C 109.5
H21B C21 H21C 109.5

loop_
_geom_bond_atom_site_label_1
_geom_bond_atom_site_label_2
_geom_bond_distance
O1 C9 1.449(2)
O1 H1O1 0.8200
O2 H1O2 0.924(18)
O2 H2O2 0.941(18)
N1 C1 1.329(2)
N1 N2 1.354(2)
N2 C18 1.346(2)
N2 H2N2 0.8600
C1 C2 1.403(3)
C1 H1 0.9300
C2 C18 1.364(3)
C2 C3 1.495(2)
C3 C4 1.537(2)
C3 H3A 0.9700
C3 H3B 0.9700
C4 C19 1.534(3)
C4 C5 1.549(2)
C4 C16 1.551(3)
C5 C13 1.533(3)
C5 C6 1.543(2)
C5 H5 0.9800
C6 C7 1.534(2)
C6 H6A 0.9700
C6 H6B 0.9700
C7 C8 1.518(2)
C7 H7A 0.9700
C7 H7B 0.9700
C8 C20 1.527(3)
C8 C12 1.537(3)
C8 C9 1.558(2)
C9 C21 1.519(3)
C9 C10 1.532(2)
C10 C11 1.549(3)
C10 H10A 0.9700
C10 H10B 0.9700
C11 C12 1.528(3)
C11 H11A 0.9700
C11 H11B 0.9700
C12 C13 1.519(2)
C12 H12 0.9800
C13 C14 1.526(2)
C13 H13 0.9800
C14 C15 1.523(2)
C14 H14A 0.9700
C14 H14B 0.9700
C15 C16 1.521(2)
C15 H15A 0.9700
C15 H15B 0.9700
C16 C17 1.538(2)
C16 H16 0.9800
C17 C18 1.477(3)
C17 H17A 0.9700
C17 H17B 0.9700
C19 H19A 0.9600
C19 H19B 0.9600
C19 H19C 0.9600
C20 H20A 0.9600
C20 H20B 0.9600
C20 H20C 0.9600
C21 H21A 0.9600
C21 H21B 0.9600
C21 H21C 0.9600
